data_7107875
loop_
_publ_author_name
'Tristram Chivers'
'Andreas Nordheider'
'Ramalingam Thirumoorthi'
'Ignacio Vargas-Baca'
'J. Derek Woollins'

_publ_section_title
;
 Planar P6E6 (E = Se, S) macrocycles incorporating P2N2 scaffolds
;
_journal_name_full Chem.Commun.
_journal_page_first 6346
_journal_paper_doi 10.1039/c2cc32809g
_journal_volume 48
_journal_year 2012
_chemical_formula_moiety 'C48 H108 N12 P6 S6, C6 H6'
_chemical_formula_sum 'C54 H114 N12 P6 S6'
_chemical_formula_weight 1309.75
_chemical_name_systematic
;
?
;
_space_group_IT_number 176
_symmetry_cell_setting trigonal
_symmetry_space_group_name_Hall '-P 6c'
_symmetry_space_group_name_H-M 'P 63/m'
_atom_sites_solution_hydrogens geom
_atom_sites_solution_primary direct
_atom_sites_solution_secondary difmap
_audit_creation_method SHELXL-97
_cell_angle_alpha 90.00
_cell_angle_beta 90.00
_cell_angle_gamma 120.00
_cell_formula_units_Z 2
_cell_length_a 16.5400(7)
_cell_length_b 16.5400(7)
_cell_length_c 15.5330(4)
_cell_measurement_reflns_used 8741
_cell_measurement_temperature 173(2)
_cell_measurement_theta_max 27.4
_cell_measurement_theta_min 1.9
_cell_volume 3680.1(2)
_computing_cell_refinement 'HKL Scalepack (Otwinowski & Minor 1997)'
_computing_data_collection 'Collect (Nonius BV, 1997-2000)'
_computing_data_reduction DENZO-SMN
_computing_structure_refinement 'SHELXL-97 (Sheldrick, 1997)'
_computing_structure_solution 'SHELXS-97 (Sheldrick, 1997)'
_diffrn_ambient_temperature 173(2)
_diffrn_measured_fraction_theta_full 0.995
_diffrn_measured_fraction_theta_max 0.995
_diffrn_measurement_device_type 'KappaCCD (Nonius, FR540C)'
_diffrn_measurement_method 'phi\omega scans'
_diffrn_radiation_monochromator 'horizonally mounted graphite crystal'
_diffrn_radiation_source 'Enraf Nonius FR590D, fine-focus sealed tube'
_diffrn_radiation_type MoK\a
_diffrn_radiation_wavelength 0.71073
_diffrn_reflns_av_R_equivalents 0.0678
_diffrn_reflns_av_sigmaI/netI 0.0493
_diffrn_reflns_limit_h_max 19
_diffrn_reflns_limit_h_min -19
_diffrn_reflns_limit_k_max 16
_diffrn_reflns_limit_k_min -16
_diffrn_reflns_limit_l_max 18
_diffrn_reflns_limit_l_min -14
_diffrn_reflns_number 7147
_diffrn_reflns_theta_full 25.04
_diffrn_reflns_theta_max 25.04
_diffrn_reflns_theta_min 3.13
_exptl_absorpt_coefficient_mu 0.358
_exptl_absorpt_correction_T_max 0.9483
_exptl_absorpt_correction_T_min 0.9159
_exptl_absorpt_correction_type integration
_exptl_absorpt_process_details 'SADABS (SHELXTL-NT v5.1, Bruker)'
_exptl_crystal_colour yellow
_exptl_crystal_density_diffrn 1.182
_exptl_crystal_density_method 'not measured'
_exptl_crystal_description needle
_exptl_crystal_F_000 1416
_exptl_crystal_size_max 0.25
_exptl_crystal_size_mid 0.22
_exptl_crystal_size_min 0.15
_refine_diff_density_max 0.561
_refine_diff_density_min -0.357
_refine_diff_density_rms 0.092
_refine_ls_extinction_method none
_refine_ls_goodness_of_fit_ref 1.076
_refine_ls_hydrogen_treatment constr
_refine_ls_matrix_type full
_refine_ls_number_parameters 133
_refine_ls_number_reflns 2249
_refine_ls_number_restraints 0
_refine_ls_restrained_S_all 1.076
_refine_ls_R_factor_all 0.1082
_refine_ls_R_factor_gt 0.0807
_refine_ls_shift/su_max 0.000
_refine_ls_shift/su_mean 0.000
_refine_ls_structure_factor_coef Fsqd
_refine_ls_weighting_details 'calc w=1/[\s^2^(Fo^2^)+(0.0842P)^2^+9.9906P] where P=(Fo^2^+2Fc^2^)/3'
_refine_ls_weighting_scheme calc
_refine_ls_wR_factor_gt 0.1912
_refine_ls_wR_factor_ref 0.2134
_reflns_number_gt 1706
_reflns_number_total 2249
_reflns_threshold_expression >2sigma(I)
_cod_data_source_file c2cc32809g.txt
_cod_data_source_block shelxl
_cod_original_sg_symbol_H-M 'P 63/m '
_cod_database_code 7107875

loop_
_symmetry_equiv_pos_as_xyz
'x, y, z'
'-x, -y, z+1/2'
'-y, x-y, z'
'-x+y, -x, z'
'x-y, x, z+1/2'
'y, -x+y, z+1/2'
'-x, -y, -z'
'x, y, -z-1/2'
'y, -x+y, -z'
'x-y, x, -z'
'-x+y, -x, -z-1/2'
'-y, x-y, -z-1/2'

loop_
_atom_site_label
_atom_site_type_symbol
_atom_site_fract_x
_atom_site_fract_y
_atom_site_fract_z
_atom_site_U_iso_or_equiv
_atom_site_adp_type
_atom_site_occupancy
_atom_site_symmetry_multiplicity
_atom_site_calc_flag
_atom_site_refinement_flags
_atom_site_disorder_assembly
_atom_site_disorder_group
P1 P 0.20502(12) 0.42454(12) 0.2500 0.0399(5) Uani 1 2 d S . .
P2 P 0.55784(12) 0.62037(12) 0.2500 0.0436(5) Uani 1 2 d S . .
S1 S 0.33483(11) 0.55184(11) 0.2500 0.0487(6) Uani 1 2 d S . .
S2 S 0.42569(12) 0.49605(12) 0.2500 0.0652(8) Uani 1 2 d S . .
N1 N 0.1371(3) 0.4383(3) 0.1780(3) 0.0451(10) Uani 1 1 d . . .
N2 N 0.2276(4) 0.3472(4) 0.2500 0.0475(15) Uani 1 2 d S . .
N3 N 0.6343(4) 0.5966(4) 0.2500 0.0481(15) Uani 1 2 d S . .
C1 C 0.1329(4) 0.4331(4) 0.0819(4) 0.0585(15) Uani 1 1 d . . .
C2 C 0.2252(9) 0.4636(9) 0.0509(9) 0.071(3) Uiso 0.52 1 d P A 1
C2A C 0.1943(10) 0.3888(10) 0.0434(9) 0.073(4) Uiso 0.48 1 d P A 2
C3 C 0.0570(8) 0.3259(8) 0.0678(8) 0.070(3) Uiso 0.57 1 d P A 1
C3A C 0.0402(11) 0.3873(11) 0.0388(10) 0.072(4) Uiso 0.43 1 d P A 2
C4 C 0.0879(8) 0.4906(8) 0.0541(7) 0.066(3) Uiso 0.55 1 d P A 1
C4A C 0.1942(10) 0.5387(11) 0.0440(10) 0.071(4) Uiso 0.45 1 d P A 2
C5 C 0.1898(5) 0.2470(5) 0.2500 0.054(2) Uani 1 2 d S . .
C6 C 0.2274(6) 0.2218(5) 0.1704(5) 0.086(2) Uani 1 1 d . . .
H6A H 0.2040 0.2357 0.1193 0.129 Uiso 1 1 calc R . .
H6B H 0.2074 0.1564 0.1715 0.129 Uiso 1 1 calc R . .
H6C H 0.2944 0.2574 0.1704 0.129 Uiso 1 1 calc R . .
C7 C 0.0846(6) 0.1933(6) 0.2500 0.087(3) Uani 1 2 d S . .
H7A H 0.0629 0.1276 0.2475 0.131 Uiso 1 2 calc SR . .
H7B H 0.0618 0.2111 0.2008 0.131 Uiso 0.50 1 calc PR . .
H7C H 0.0619 0.2070 0.3017 0.131 Uiso 0.50 1 calc PR . .
C8 C 0.6552(5) 0.5203(5) 0.2500 0.0480(18) Uani 1 2 d S . .
C9 C 0.7619(6) 0.5668(6) 0.2500 0.080(3) Uani 1 2 d S . .
H9A H 0.7860 0.5992 0.1966 0.121 Uiso 0.50 1 calc PR . .
H9B H 0.7795 0.5200 0.2565 0.121 Uiso 0.50 1 calc PR . .
H9C H 0.7869 0.6103 0.2969 0.121 Uiso 0.50 1 calc PR . .
C10 C 0.6163(4) 0.4597(4) 0.1707(4) 0.0625(16) Uani 1 1 d . . .
H10A H 0.5494 0.4301 0.1711 0.094 Uiso 1 1 calc R . .
H10B H 0.6345 0.4130 0.1707 0.094 Uiso 1 1 calc R . .
H10C H 0.6403 0.4978 0.1201 0.094 Uiso 1 1 calc R . .
C11 C 0.053(4) 0.053(5) 0.939(4) 0.21(3) Uiso 0.30 1 d P . 1
C11A C 0.056(2) 0.0920(15) 0.994(2) 0.182(9) Uiso 0.70 1 d P . 2

loop_
_atom_site_aniso_label
_atom_site_aniso_U_11
_atom_site_aniso_U_22
_atom_site_aniso_U_33
_atom_site_aniso_U_23
_atom_site_aniso_U_13
_atom_site_aniso_U_12
P1 0.0310(9) 0.0374(10) 0.0512(11) 0.000 0.000 0.0172(8)
P2 0.0322(9) 0.0332(9) 0.0666(13) 0.000 0.000 0.0173(8)
S1 0.0230(8) 0.0280(9) 0.0961(15) 0.000 0.000 0.0135(7)
S2 0.0214(8) 0.0283(9) 0.145(2) 0.000 0.000 0.0114(7)
N1 0.035(2) 0.046(2) 0.052(2) 0.009(2) 0.0046(19) 0.0182(19)
N2 0.041(3) 0.040(3) 0.064(4) 0.000 0.000 0.022(3)
N3 0.034(3) 0.035(3) 0.075(4) 0.000 0.000 0.017(3)
C1 0.059(3) 0.056(3) 0.063(4) -0.010(3) -0.012(3) 0.031(3)
C5 0.051(4) 0.032(4) 0.083(6) 0.000 0.000 0.023(3)
C6 0.121(6) 0.074(4) 0.085(5) -0.005(4) 0.014(5) 0.066(5)
C7 0.058(6) 0.050(5) 0.131(9) 0.000 0.000 0.011(5)
C8 0.043(4) 0.036(4) 0.073(5) 0.000 0.000 0.026(3)
C9 0.043(5) 0.055(5) 0.152(10) 0.000 0.000 0.031(4)
C10 0.074(4) 0.055(3) 0.064(4) -0.008(3) 0.006(3) 0.036(3)

loop_
_atom_type_symbol
_atom_type_description
_atom_type_scat_dispersion_real
_atom_type_scat_dispersion_imag
_atom_type_scat_source
C C 0.0033 0.0016 'International Tables Vol C Tables 4.2.6.8 and 6.1.1.4'
H H 0.0000 0.0000 'International Tables Vol C Tables 4.2.6.8 and 6.1.1.4'
P P 0.1023 0.0942 'International Tables Vol C Tables 4.2.6.8 and 6.1.1.4'
N N 0.0061 0.0033 'International Tables Vol C Tables 4.2.6.8 and 6.1.1.4'
S S 0.1246 0.1234 'International Tables Vol C Tables 4.2.6.8 and 6.1.1.4'

loop_
_geom_angle_atom_site_label_1
_geom_angle_atom_site_label_2
_geom_angle_atom_site_label_3
_geom_angle
_geom_angle_site_symmetry_1
_geom_angle_site_symmetry_3
N2 P1 N1 125.7(2) . .
N2 P1 N1 125.7(2) . 8_556
N1 P1 N1 83.5(3) . 8_556
N2 P1 S1 106.6(2) . .
N1 P1 S1 106.15(15) . .
N1 P1 S1 106.15(15) 8_556 .
N2 P1 P2 138.2(3) . 4_565
N1 P1 P2 41.87(14) . 4_565
N1 P1 P2 41.87(14) 8_556 4_565
S1 P1 P2 115.21(9) . 4_565
N3 P2 N1 119.2(2) . 3_665
N3 P2 N1 119.2(2) . 12_666
N1 P2 N1 82.9(3) 3_665 12_666
N3 P2 S2 109.9(2) . .
N1 P2 S2 111.62(16) 3_665 .
N1 P2 S2 111.62(16) 12_666 .
N3 P2 P1 127.4(2) . 3_665
N1 P2 P1 41.56(14) 3_665 3_665
N1 P2 P1 41.56(14) 12_666 3_665
S2 P2 P1 122.73(10) . 3_665
S2 S1 P1 98.83(9) . .
S1 S2 P2 100.88(10) . .
C1 N1 P1 132.3(4) . .
C1 N1 P2 130.5(4) . 4_565
P1 N1 P2 96.6(2) . 4_565
C5 N2 P1 145.7(5) . .
C8 N3 P2 144.9(5) . .
C2 C1 C3A 132.4(9) . .
C2 C1 N1 107.7(7) . .
C3A C1 N1 119.1(8) . .
C2 C1 C4 116.7(8) . .
C3A C1 C4 59.5(8) . .
N1 C1 C4 105.6(6) . .
C2 C1 C3 117.0(8) . .
C3A C1 C3 48.2(7) . .
N1 C1 C3 101.0(6) . .
C4 C1 C3 107.1(7) . .
C2 C1 C4A 61.1(7) . .
C3A C1 C4A 108.3(9) . .
N1 C1 C4A 108.2(7) . .
C4 C1 C4A 57.9(7) . .
C3 C1 C4A 149.8(8) . .
C2 C1 C2A 40.7(7) . .
C3A C1 C2A 108.6(9) . .
N1 C1 C2A 111.7(6) . .
C4 C1 C2A 141.0(8) . .
C3 C1 C2A 76.8(7) . .
C4A C1 C2A 98.8(8) . .
N2 C5 C7 112.5(7) . .
N2 C5 C6 108.0(5) . .
C7 C5 C6 110.2(5) . .
N2 C5 C6 108.0(5) . 8_556
C7 C5 C6 110.2(5) . 8_556
C6 C5 C6 107.6(7) . 8_556
C5 C6 H6A 109.5 . .
C5 C6 H6B 109.5 . .
H6A C6 H6B 109.5 . .
C5 C6 H6C 109.5 . .
H6A C6 H6C 109.5 . .
H6B C6 H6C 109.5 . .
C5 C7 H7A 109.5 . .
C5 C7 H7B 109.5 . .
H7A C7 H7B 109.5 . .
C5 C7 H7C 109.5 . .
H7A C7 H7C 109.5 . .
H7B C7 H7C 109.5 . .
N3 C8 C10 111.4(4) . .
N3 C8 C10 111.4(4) . 8_556
C10 C8 C10 109.0(6) . 8_556
N3 C8 C9 106.0(6) . .
C10 C8 C9 109.5(4) . .
C10 C8 C9 109.5(4) 8_556 .
C8 C9 H9A 109.5 . .
C8 C9 H9B 109.5 . .
H9A C9 H9B 109.5 . .
C8 C9 H9C 109.5 . .
H9A C9 H9C 109.5 . .
H9B C9 H9C 109.5 . .
C8 C10 H10A 109.5 . .
C8 C10 H10B 109.5 . .
H10A C10 H10B 109.5 . .
C8 C10 H10C 109.5 . .
H10A C10 H10C 109.5 . .
H10B C10 H10C 109.5 . .
C11 C11 C11 60.00(3) 4 3
C11A C11A C11A 117.8(15) 10_557 9_557

loop_
_geom_bond_atom_site_label_1
_geom_bond_atom_site_label_2
_geom_bond_distance
_geom_bond_site_symmetry_2
P1 N2 1.500(6) .
P1 N1 1.680(4) .
P1 N1 1.680(4) 8_556
P1 S1 2.127(2) .
P1 P2 2.515(2) 4_565
P2 N3 1.501(6) .
P2 N1 1.690(4) 3_665
P2 N1 1.690(4) 12_666
P2 S2 2.124(3) .
P2 P1 2.515(2) 3_665
S1 S2 2.121(2) .
N1 C1 1.494(7) .
N1 P2 1.690(4) 4_565
N2 C5 1.451(9) .
N3 C8 1.465(8) .
C1 C2 1.431(14) .
C1 C3A 1.487(16) .
C1 C4 1.534(13) .
C1 C3 1.594(13) .
C1 C4A 1.629(16) .
C1 C2A 1.635(15) .
C5 C7 1.508(12) .
C5 C6 1.533(8) .
C5 C6 1.533(8) 8_556
C6 H6A 0.9600 .
C6 H6B 0.9600 .
C6 H6C 0.9600 .
C7 H7A 0.9600 .
C7 H7B 0.9600 .
C7 H7C 0.9600 .
C8 C10 1.512(7) .
C8 C10 1.512(7) 8_556
C8 C9 1.532(10) .
C9 H9A 0.9600 .
C9 H9B 0.9600 .
C9 H9C 0.9600 .
C10 H10A 0.9600 .
C10 H10B 0.9600 .
C10 H10C 0.9600 .
C11 C11 1.52(8) 4
C11 C11 1.52(8) 3
C11A C11A 1.34(2) 10_557
C11A C11A 1.34(2) 9_557
